data_4116687
loop_
_publ_author_name
'Atsuyoshi Ohno'
'Yoshiteru Ishikawa'
'Norimasa Yamazaki'
'Mutsuo Okamura'
'Yasushi Kawai'

_publ_section_title
;
 NAD(P)+-NAD(P)H Models. 88. Stereoselection without Steric Effect but
 Controlled by Electronic Effect of a Carbonyl Group: Syn/Anti Reactivity
 Ratio, Kinetic Isotope Effect, and an Electron-Transfer Complex as a
 Reaction Intermediate
;
_journal_name_full 'Journal of the American Chemical Society'
_journal_page_first 1186
_journal_page_last 1192
_journal_paper_doi 10.1021/ja972804t
_journal_volume 120
_journal_year 1998
_chemical_formula_moiety
;
C16 H17 N2 O 1+, 0.5(I 1-), 0.25(Zn Br4 2-)
;
_chemical_formula_sum 'C16 H17 Br I0.5 N2 O Zn0.5'
_chemical_formula_weight 429.37
_space_group_IT_number 15
_symmetry_cell_setting monoclinic
_symmetry_Int_Tables_number 15
_symmetry_space_group_name_Hall '-C 2yc'
_symmetry_space_group_name_H-M 'C 1 2/c 1'
_cell_angle_alpha 90
_cell_angle_beta 123.07(1)
_cell_angle_gamma 90
_cell_formula_units_Z 16
_cell_length_a 28.480(6)
_cell_length_b 10.205(5)
_cell_length_c 26.793(5)
_cell_measurement_reflns_used 25
_cell_measurement_temperature 298.2
_cell_measurement_theta_max 24.2
_cell_measurement_theta_min 20.1
_cell_volume 6526(4)
_computing_cell_refinement
;
Rigaku/AFC Diffractometer Control (MSC, 1988)
;
_computing_data_collection
;
Rigaku/AFC Diffractometer Control (MSC, 1988)
;
_computing_data_reduction 'teXsan (MSC, 1993)'
_computing_structure_refinement 'teXsan (MSC, 1993)'
_computing_structure_solution SHELXS86
_diffrn_ambient_temperature 298.2
_diffrn_measurement_device 'Rigaku AFC7R'
_diffrn_measurement_method \w-2\q
_diffrn_orient_matrix_UB_11 -0.01318
_diffrn_orient_matrix_UB_12 0.07680
_diffrn_orient_matrix_UB_13 0.01234
_diffrn_orient_matrix_UB_21 0.02979
_diffrn_orient_matrix_UB_22 0.05568
_diffrn_orient_matrix_UB_23 0.00183
_diffrn_orient_matrix_UB_31 -0.02634
_diffrn_orient_matrix_UB_32 0.02454
_diffrn_orient_matrix_UB_33 -0.04275
_diffrn_radiation_detector 'scintillation counter'
_diffrn_radiation_monochromator 'Ni filter'
_diffrn_radiation_source 'Rigaku rotating anode'
_diffrn_radiation_type 'Cu K\a'
_diffrn_radiation_wavelength 1.5418
_diffrn_reflns_av_R_equivalents 0.0632
_diffrn_reflns_av_sigmaI/netI 0.139
_diffrn_reflns_limit_h_max 34
_diffrn_reflns_limit_h_min 0
_diffrn_reflns_limit_k_max 12
_diffrn_reflns_limit_k_min 0
_diffrn_reflns_limit_l_max 26
_diffrn_reflns_limit_l_min -32
_diffrn_reflns_number 6384
_diffrn_reflns_reduction_process 'Lp corrections applied'
_diffrn_reflns_theta_max 68.11
_diffrn_reflns_theta_min 1.97
_diffrn_standards_decay_% 1.63
_diffrn_standards_interval_count 150
_diffrn_standards_number 3
_exptl_absorpt_coefficient_mu 11.620
_exptl_absorpt_correction_T_max 1.000
_exptl_absorpt_correction_T_min 0.719
_exptl_absorpt_correction_type '\y scans(North,Phillips & Mathews,1968)'
_exptl_crystal_colour yellow
_exptl_crystal_density_diffrn 1.748
_exptl_crystal_description prismatic
_exptl_crystal_F_000 3384.00
_exptl_crystal_size_max 0.300
_exptl_crystal_size_mid 0.200
_exptl_crystal_size_min 0.150
_refine_diff_density_max 2.12
_refine_diff_density_min -2.05
_refine_ls_extinction_method none
_refine_ls_goodness_of_fit_all 1.431
_refine_ls_goodness_of_fit_obs 1.588
_refine_ls_hydrogen_treatment noref
_refine_ls_matrix_type full
_refine_ls_number_constraints 0
_refine_ls_number_parameters 375
_refine_ls_number_reflns 3614
_refine_ls_number_restraints 0
_refine_ls_R_factor_all 0.1189
_refine_ls_R_factor_obs 0.0659
_refine_ls_shift/esd_max 0.0000
_refine_ls_shift/esd_mean 0.0000
_refine_ls_structure_factor_coef F
_refine_ls_weighting_details 'w = 1/[\s^2^(Fo) + 0.00063|Fo|^2^]'
_refine_ls_weighting_scheme calc
_refine_ls_wR_factor_all 0.0945
_refine_ls_wR_factor_obs 0.0826
_reflns_number_observed 3614
_reflns_number_total 6247
_reflns_observed_criterion >3.0sigma(I)
_cod_data_source_file ja972804t_2.cif
_cod_data_source_block 11Me-MMPA+
_cod_depositor_comments
;
The following automatic conversions were performed:

'_refine_ls_weighting_scheme' value 'w = 1/[\s^2^(Fo) +
0.00063|Fo|^2^]' was changed to 'calc'. New tag
'_refine_ls_weighting_details' was created. The value of the new tag
was set to 'w = 1/[\s^2^(Fo) + 0.00063|Fo|^2^]'.

Automatic conversion script
Id: cif_fix_values 3143 2015-03-26 13:38:13Z robertas 
;
_cod_original_cell_volume 6526(3)
_cod_original_sg_symbol_H-M 'C 2/c '
_cod_original_formula_sum 'C16 H17 Br I0.50 N2 O Zn0.50 '
_cod_database_code 4116687

loop_
_symmetry_equiv_pos_as_xyz
'   +x,   +y,   +z'
'1/2+x,1/2+y,   +z'
'   -x,   +y,1/2-z'
1/2-x,1/2+y,1/2-z
'   -x,   -y,   -z'
'1/2-x,1/2-y,   -z'
'   +x,   -y,1/2+z'
1/2+x,1/2-y,1/2+z

loop_
_atom_site_aniso_label
_atom_site_aniso_U_11
_atom_site_aniso_U_22
_atom_site_aniso_U_33
_atom_site_aniso_U_12
_atom_site_aniso_U_13
_atom_site_aniso_U_23
I(1) 0.0462(5) 0.0404(4) 0.0427(4) 0.0030(4) 0.0296(4) -0.0011(4)
Br(1) 0.0418(8) 0.071(1) 0.0526(9) 0.0041(8) 0.0266(7) -0.0037(8)
Br(2) 0.0389(7) 0.0440(8) 0.0384(7) 0.0039(6) 0.0092(6) 0.0054(6)
Zn(1) 0.049(1) 0.056(2) 0.034(1) 0.0021 0.022(1) 0.0023
O(1) 0.038(5) 0.057(6) 0.061(6) 0.013(5) 0.032(5) 0.005(5)
O(2) 0.043(5) 0.053(6) 0.051(5) -0.017(4) 0.033(4) -0.028(5)
N(1) 0.026(5) 0.035(6) 0.041(6) 0.000(4) 0.011(5) 0.002(5)
N(2) 0.029(5) 0.039(6) 0.037(6) -0.003(5) 0.018(5) 0.007(5)
N(3) 0.036(5) 0.035(6) 0.040(6) 0.001(4) 0.028(5) 0.001(4)
N(4) 0.026(5) 0.036(5) 0.028(5) -0.002(4) 0.017(4) 0.000(4)
C(1) 0.060(9) 0.052(8) 0.033(7) -0.008(7) 0.023(7) 0.007(6)
C(2) 0.07(1) 0.08(1) 0.042(8) -0.020(9) 0.041(8) -0.008(8)
C(3) 0.060(9) 0.057(9) 0.049(8) -0.019(7) 0.042(7) -0.014(7)
C(4) 0.027(6) 0.042(7) 0.039(7) -0.009(5) 0.023(5) -0.003(6)
C(5) 0.029(6) 0.040(7) 0.032(6) 0.004(5) 0.021(5) -0.008(5)
C(6) 0.031(6) 0.046(8) 0.053(8) -0.003(6) 0.028(6) 0.005(6)
C(7) 0.019(5) 0.037(6) 0.044(7) 0.009(5) 0.021(5) 0.006(6)
C(8) 0.039(7) 0.057(9) 0.056(8) 0.016(6) 0.036(7) 0.015(7)
C(9) 0.059(9) 0.08(1) 0.046(8) 0.015(9) 0.039(7) -0.005(8)
C(10) 0.050(8) 0.058(9) 0.039(7) 0.015(7) 0.022(7) -0.012(7)
C(11) 0.034(7) 0.039(7) 0.034(7) 0.010(6) 0.011(6) -0.003(5)
C(12) 0.024(5) 0.032(7) 0.037(6) 0.012(5) 0.017(5) 0.003(5)
C(13) 0.024(5) 0.032(6) 0.028(6) -0.002(5) 0.013(5) 0.005(5)
C(14) 0.058(9) 0.038(8) 0.044(8) 0.009(7) 0.022(7) 0.007(6)
C(15) 0.051(9) 0.046(9) 0.08(1) 0.015(7) 0.038(9) 0.024(8)
C(16) 0.049(8) 0.047(9) 0.067(10) 0.000(7) 0.028(8) -0.011(8)
C(17) 0.033(6) 0.048(8) 0.045(7) -0.009(6) 0.027(6) 0.005(6)
C(18) 0.022(6) 0.036(7) 0.052(8) -0.006(5) 0.019(6) 0.001(6)
C(19) 0.025(6) 0.039(7) 0.038(7) -0.005(5) 0.017(5) -0.010(6)
C(20) 0.021(5) 0.033(6) 0.022(5) -0.005(5) 0.009(5) -0.001(4)
C(21) 0.033(6) 0.037(7) 0.033(6) 0.009(5) 0.021(5) 0.000(5)
C(22) 0.028(6) 0.034(7) 0.036(6) -0.008(5) 0.020(5) -0.004(5)
C(23) 0.034(6) 0.030(6) 0.019(5) -0.011(5) 0.016(5) -0.012(4)
C(24) 0.051(8) 0.045(8) 0.034(7) -0.014(6) 0.030(6) -0.011(6)
C(25) 0.08(1) 0.033(7) 0.051(8) -0.006(7) 0.053(8) -0.003(6)
C(26) 0.060(9) 0.032(7) 0.043(7) 0.011(6) 0.034(7) 0.008(6)
C(27) 0.033(6) 0.031(6) 0.023(5) 0.004(5) 0.017(5) -0.002(5)
C(28) 0.025(5) 0.031(6) 0.020(5) -0.004(5) 0.016(5) -0.009(4)
C(29) 0.015(5) 0.036(6) 0.026(5) -0.003(5) 0.008(4) 0.003(5)
C(30) 0.064(9) 0.058(9) 0.052(8) -0.007(8) 0.047(8) -0.009(7)
C(31) 0.058(9) 0.063(9) 0.052(8) -0.008(7) 0.047(8) -0.011(7)
C(32) 0.036(7) 0.052(8) 0.044(7) 0.012(6) 0.020(6) -0.003(6)

loop_
_atom_site_label
_atom_site_fract_x
_atom_site_fract_y
_atom_site_fract_z
_atom_site_U_iso_or_equiv
_atom_site_thermal_displace_type
_atom_site_calc_flag
_atom_site_occupancy
_atom_site_refinement_flags
I1 0.24699(4) -0.04256(8) 0.20273(4) 0.0403(2) Uani d 1.00 .
Br1 0.43638(6) 0.4691(2) 0.26801(7) 0.0547(5) Uani d 1.00 .
Br2 0.55034(6) 0.2044(1) 0.34646(6) 0.0466(4) Uani d 1.00 .
Zn1 0.5000 0.3359(3) 0.2500 0.0465(7) Uani d 0.50 S
O1 0.4977(4) -0.2844(9) 0.3923(4) 0.049(3) Uani d 1.00 .
O2 0.3083(3) 0.3559(9) -0.0022(4) 0.046(3) Uani d 1.00 .
N1 0.3931(4) 0.0904(10) 0.3090(5) 0.037(3) Uani d 1.00 .
N2 0.4096(4) -0.3073(10) 0.3732(4) 0.035(3) Uani d 1.00 .
N3 0.2911(4) 0.5071(10) 0.1527(4) 0.033(3) Uani d 1.00 .
N4 0.3763(4) 0.4983(9) 0.0608(4) 0.029(3) Uani d 1.00 .
C1 0.3998(6) 0.094(1) 0.2623(6) 0.049(4) Uani d 1.00 .
C2 0.4221(7) -0.009(2) 0.2504(7) 0.061(5) Uani d 1.00 .
C3 0.4383(6) -0.119(1) 0.2854(6) 0.049(4) Uani d 1.00 .
C4 0.4311(5) -0.121(1) 0.3331(5) 0.033(3) Uani d 1.00 .
C5 0.4495(5) -0.244(1) 0.3699(5) 0.031(3) Uani d 1.00 .
C6 0.3582(5) -0.236(1) 0.3592(6) 0.041(4) Uani d 1.00 .
C7 0.3763(4) -0.124(1) 0.4029(5) 0.032(3) Uani d 1.00 .
C8 0.3695(5) -0.134(1) 0.4507(6) 0.046(4) Uani d 1.00 .
C9 0.3919(6) -0.036(2) 0.4929(6) 0.055(5) Uani d 1.00 .
C10 0.4219(6) 0.066(1) 0.4908(6) 0.050(4) Uani d 1.00 .
C11 0.4288(5) 0.078(1) 0.4432(5) 0.040(3) Uani d 1.00 .
C12 0.4036(5) -0.017(1) 0.3977(5) 0.031(3) Uani d 1.00 .
C13 0.4100(4) -0.016(1) 0.3457(5) 0.029(3) Uani d 1.00 .
C14 0.3603(6) 0.200(1) 0.3115(6) 0.050(4) Uani d 1.00 .
C15 0.4243(6) -0.429(1) 0.4066(8) 0.060(5) Uani d 1.00 .
C16 0.4664(6) 0.185(1) 0.4458(7) 0.056(4) Uani d 1.00 .
C17 0.2783(5) 0.387(1) 0.1624(6) 0.039(4) Uani d 1.00 .
C18 0.2784(5) 0.280(1) 0.1329(6) 0.037(3) Uani d 1.00 .
C19 0.2959(5) 0.295(1) 0.0936(5) 0.034(3) Uani d 1.00 .
C20 0.3106(4) 0.418(1) 0.0841(5) 0.027(3) Uani d 1.00 .
C21 0.3312(5) 0.422(1) 0.0430(5) 0.033(3) Uani d 1.00 .
C22 0.4037(5) 0.573(1) 0.1164(5) 0.031(3) Uani d 1.00 .
C23 0.3677(5) 0.688(1) 0.1089(4) 0.027(3) Uani d 1.00 .
C24 0.3816(5) 0.817(1) 0.1052(5) 0.040(4) Uani d 1.00 .
C25 0.3436(7) 0.916(1) 0.0907(6) 0.048(4) Uani d 1.00 .
C26 0.2908(6) 0.889(1) 0.0784(6) 0.042(4) Uani d 1.00 .
C27 0.2753(5) 0.761(1) 0.0825(5) 0.028(3) Uani d 1.00 .
C28 0.3151(4) 0.664(1) 0.1001(4) 0.023(3) Uani d 1.00 .
C29 0.3054(4) 0.528(1) 0.1127(5) 0.027(3) Uani d 1.00 .
C30 0.2961(6) 0.615(1) 0.1936(6) 0.050(4) Uani d 1.00 .
C31 0.3999(6) 0.498(1) 0.0247(6) 0.049(4) Uani d 1.00 .
C32 0.2163(5) 0.736(1) 0.0628(6) 0.045(4) Uani d 1.00 .
H1 0.3885 0.1721 0.2377 0.0608 Uiso calc 1.00 .
H2 0.4273 -0.0051 0.2173 0.0707 Uiso calc 1.00 .
H3 0.4536 -0.1950 0.2766 0.0585 Uiso calc 1.00 .
H4 0.3335 -0.2956 0.3621 0.0498 Uiso calc 1.00 .
H5 0.3387 -0.2051 0.3189 0.0498 Uiso calc 1.00 .
H6 0.3494 -0.2079 0.4537 0.0566 Uiso calc 1.00 .
H7 0.3859 -0.0390 0.5251 0.0626 Uiso calc 1.00 .
H8 0.4383 0.1302 0.5226 0.0613 Uiso calc 1.00 .
H9 0.3782 0.2826 0.3150 0.0633 Uiso calc 1.00 .
H10 0.3578 0.1910 0.3457 0.0633 Uiso calc 1.00 .
H11 0.3235 0.2023 0.2768 0.0633 Uiso calc 1.00 .
H12 0.3923 -0.4632 0.4060 0.0743 Uiso calc 1.00 .
H13 0.4534 -0.4139 0.4477 0.0743 Uiso calc 1.00 .
H14 0.4365 -0.4927 0.3908 0.0743 Uiso calc 1.00 .
H15 0.4674 0.1839 0.4102 0.0673 Uiso calc 1.00 .
H16 0.5037 0.1749 0.4791 0.0673 Uiso calc 1.00 .
H17 0.4529 0.2696 0.4478 0.0673 Uiso calc 1.00 .
H18 0.2688 0.3763 0.1916 0.0483 Uiso calc 1.00 .
H19 0.2658 0.1959 0.1374 0.0467 Uiso calc 1.00 .
H20 0.2985 0.2194 0.0729 0.0405 Uiso calc 1.00 .
H21 0.4396 0.6028 0.1261 0.0393 Uiso calc 1.00 .
H22 0.4091 0.5185 0.1482 0.0393 Uiso calc 1.00 .
H23 0.4184 0.8369 0.1134 0.0466 Uiso calc 1.00 .
H24 0.3533 1.0052 0.0886 0.0580 Uiso calc 1.00 .
H25 0.2632 0.9582 0.0662 0.0495 Uiso calc 1.00 .
H26 0.3060 0.6965 0.1836 0.0615 Uiso calc 1.00 .
H27 0.3260 0.5948 0.2343 0.0615 Uiso calc 1.00 .
H28 0.2627 0.6263 0.1924 0.0615 Uiso calc 1.00 .
H29 0.4112 0.4119 0.0219 0.0596 Uiso calc 1.00 .
H30 0.4321 0.5542 0.0421 0.0596 Uiso calc 1.00 .
H31 0.3730 0.5292 -0.0144 0.0596 Uiso calc 1.00 .
H32 0.1913 0.7601 0.0216 0.0554 Uiso calc 1.00 .
H33 0.2065 0.7877 0.0857 0.0554 Uiso calc 1.00 .
H34 0.2104 0.6462 0.0670 0.0554 Uiso calc 1.00 .

loop_
_atom_type_symbol
_atom_type_oxidation_number
_atom_type_number_in_cell
_atom_type_scat_dispersion_real
_atom_type_scat_dispersion_imag
_atom_type_scat_source
C 0 256 0.018 0.009
;International Tables for Crystallography
(1992, Vol. C, Tables 4.2.6.8 and 6.1.1.1)
;
H 0 272 0.000 0.000
;International Tables for Crystallography
(1992, Vol. C, Table 6.1.1.2)
;
N 0 32 0.031 0.018
;International Tables for Crystallography
(1992, Vol. C, Tables 4.2.6.8 and 6.1.1.1)
;
O 0 16 0.049 0.032
;International Tables for Crystallography
(1992, Vol. C, Tables 4.2.6.8 and 6.1.1.1)
;
I 0 8 -0.326 6.836
;International Tables for Crystallography
(1992, Vol. C, Tables 4.2.6.8 and 6.1.1.1)
;
Br 0 16 -0.676 1.280
;International Tables for Crystallography
(1992, Vol. C, Tables 4.2.6.8 and 6.1.1.1)
;
Zn 0 8 -1.549 0.678
;International Tables for Crystallography
(1992, Vol. C, Tables 4.2.6.8 and 6.1.1.1)
;

loop_
_geom_angle_atom_site_label_1
_geom_angle_atom_site_label_2
_geom_angle_atom_site_label_3
_geom_angle
_geom_angle_site_symmetry_1
_geom_angle_site_symmetry_2
_geom_angle_site_symmetry_3
_geom_angle_publ_flag
Br(1) Zn(1) Br(1) 114.5(1) 1_555 1_555 2_655 no
Br(1) Zn(1) Br(2) 98.96(5) 1_555 1_555 1_555 no
Br(1) Zn(1) Br(2) 114.46(5) 1_555 1_555 2_655 no
Br(1) Zn(1) Br(2) 114.46(5) 2_655 1_555 1_555 no
Br(1) Zn(1) Br(2) 98.96(5) 2_655 1_555 2_655 no
Br(2) Zn(1) Br(2) 116.5(1) 1_555 1_555 2_655 no
C(1) N(1) C(13) 120(1) 1_555 1_555 1_555 no
C(1) N(1) C(14) 115(1) 1_555 1_555 1_555 no
C(13) N(1) C(14) 123(1) 1_555 1_555 1_555 no
C(5) N(2) C(6) 119.9(10) 1_555 1_555 1_555 no
C(5) N(2) C(15) 118(1) 1_555 1_555 1_555 no
C(6) N(2) C(15) 119.3(10) 1_555 1_555 1_555 no
C(17) N(3) C(29) 121(1) 1_555 1_555 1_555 no
C(17) N(3) C(30) 117.0(10) 1_555 1_555 1_555 no
C(29) N(3) C(30) 120.9(10) 1_555 1_555 1_555 no
C(21) N(4) C(22) 122.5(9) 1_555 1_555 1_555 no
C(21) N(4) C(31) 117.5(10) 1_555 1_555 1_555 no
C(22) N(4) C(31) 119.9(9) 1_555 1_555 1_555 no
N(1) C(1) C(2) 120(1) 1_555 1_555 1_555 no
N(1) C(1) H(1) 118(1) 1_555 1_555 1_555 no
C(2) C(1) H(1) 120(1) 1_555 1_555 1_555 no
C(1) C(2) C(3) 120(1) 1_555 1_555 1_555 no
C(1) C(2) H(2) 120(1) 1_555 1_555 1_555 no
C(3) C(2) H(2) 119(1) 1_555 1_555 1_555 no
C(2) C(3) C(4) 118(1) 1_555 1_555 1_555 no
C(2) C(3) H(3) 120(1) 1_555 1_555 1_555 no
C(4) C(3) H(3) 121(1) 1_555 1_555 1_555 no
C(3) C(4) C(5) 115(1) 1_555 1_555 1_555 no
C(3) C(4) C(13) 121(1) 1_555 1_555 1_555 no
C(5) C(4) C(13) 122(1) 1_555 1_555 1_555 no
O(1) C(5) N(2) 124(1) 1_555 1_555 1_555 no
O(1) C(5) C(4) 119(1) 1_555 1_555 1_555 no
N(2) C(5) C(4) 115.8(10) 1_555 1_555 1_555 no
N(2) C(6) C(7) 107.6(9) 1_555 1_555 1_555 no
N(2) C(6) H(4) 109(1) 1_555 1_555 1_555 no
N(2) C(6) H(5) 109(1) 1_555 1_555 1_555 no
C(7) C(6) H(4) 111(1) 1_555 1_555 1_555 no
C(7) C(6) H(5) 111(1) 1_555 1_555 1_555 no
H(4) C(6) H(5) 107(1) 1_555 1_555 1_555 no
C(6) C(7) C(8) 119(1) 1_555 1_555 1_555 no
C(6) C(7) C(12) 119(1) 1_555 1_555 1_555 no
C(8) C(7) C(12) 120(1) 1_555 1_555 1_555 no
C(7) C(8) C(9) 117(1) 1_555 1_555 1_555 no
C(7) C(8) H(6) 120(1) 1_555 1_555 1_555 no
C(9) C(8) H(6) 121(1) 1_555 1_555 1_555 no
C(8) C(9) C(10) 122(1) 1_555 1_555 1_555 no
C(8) C(9) H(7) 118(1) 1_555 1_555 1_555 no
C(10) C(9) H(7) 118(1) 1_555 1_555 1_555 no
C(9) C(10) C(11) 120(1) 1_555 1_555 1_555 no
C(9) C(10) H(8) 119(1) 1_555 1_555 1_555 no
C(11) C(10) H(8) 120(1) 1_555 1_555 1_555 no
C(10) C(11) C(12) 117(1) 1_555 1_555 1_555 no
C(10) C(11) C(16) 118(1) 1_555 1_555 1_555 no
C(12) C(11) C(16) 123(1) 1_555 1_555 1_555 no
C(7) C(12) C(11) 120(1) 1_555 1_555 1_555 no
C(7) C(12) C(13) 117(1) 1_555 1_555 1_555 no
C(11) C(12) C(13) 122(1) 1_555 1_555 1_555 no
N(1) C(13) C(4) 118(1) 1_555 1_555 1_555 no
N(1) C(13) C(12) 120(1) 1_555 1_555 1_555 no
C(4) C(13) C(12) 121(1) 1_555 1_555 1_555 no
N(1) C(14) H(9) 110(1) 1_555 1_555 1_555 no
N(1) C(14) H(10) 110(1) 1_555 1_555 1_555 no
N(1) C(14) H(11) 111(1) 1_555 1_555 1_555 no
H(9) C(14) H(10) 107(1) 1_555 1_555 1_555 no
H(9) C(14) H(11) 108(1) 1_555 1_555 1_555 no
H(10) C(14) H(11) 108(1) 1_555 1_555 1_555 no
N(2) C(15) H(12) 110(1) 1_555 1_555 1_555 no
N(2) C(15) H(13) 110(1) 1_555 1_555 1_555 no
N(2) C(15) H(14) 111(1) 1_555 1_555 1_555 no
H(12) C(15) H(13) 106(1) 1_555 1_555 1_555 no
H(12) C(15) H(14) 108(1) 1_555 1_555 1_555 no
H(13) C(15) H(14) 109(1) 1_555 1_555 1_555 no
C(11) C(16) H(15) 110(1) 1_555 1_555 1_555 no
C(11) C(16) H(16) 111(1) 1_555 1_555 1_555 no
C(11) C(16) H(17) 111(1) 1_555 1_555 1_555 no
H(15) C(16) H(16) 107(1) 1_555 1_555 1_555 no
H(15) C(16) H(17) 107(1) 1_555 1_555 1_555 no
H(16) C(16) H(17) 109(1) 1_555 1_555 1_555 no
N(3) C(17) C(18) 122(1) 1_555 1_555 1_555 no
N(3) C(17) H(18) 118(1) 1_555 1_555 1_555 no
C(18) C(17) H(18) 118(1) 1_555 1_555 1_555 no
C(17) C(18) C(19) 118(1) 1_555 1_555 1_555 no
C(17) C(18) H(19) 121(1) 1_555 1_555 1_555 no
C(19) C(18) H(19) 119(1) 1_555 1_555 1_555 no
C(18) C(19) C(20) 119(1) 1_555 1_555 1_555 no
C(18) C(19) H(20) 120(1) 1_555 1_555 1_555 no
C(20) C(19) H(20) 119(1) 1_555 1_555 1_555 no
C(19) C(20) C(21) 115(1) 1_555 1_555 1_555 no
C(19) C(20) C(29) 119.3(10) 1_555 1_555 1_555 no
C(21) C(20) C(29) 124(1) 1_555 1_555 1_555 no
O(2) C(21) N(4) 124(1) 1_555 1_555 1_555 no
O(2) C(21) C(20) 120(1) 1_555 1_555 1_555 no
N(4) C(21) C(20) 115.9(10) 1_555 1_555 1_555 no
N(4) C(22) C(23) 109.1(9) 1_555 1_555 1_555 no
N(4) C(22) H(21) 109.8(10) 1_555 1_555 1_555 no
N(4) C(22) H(22) 109.9(10) 1_555 1_555 1_555 no
C(23) C(22) H(21) 109.7(10) 1_555 1_555 1_555 no
C(23) C(22) H(22) 110.0(10) 1_555 1_555 1_555 no
H(21) C(22) H(22) 108(1) 1_555 1_555 1_555 no
C(22) C(23) C(24) 123(1) 1_555 1_555 1_555 no
C(22) C(23) C(28) 118.0(9) 1_555 1_555 1_555 no
C(24) C(23) C(28) 118(1) 1_555 1_555 1_555 no
C(23) C(24) C(25) 120(1) 1_555 1_555 1_555 no
C(23) C(24) H(23) 119(1) 1_555 1_555 1_555 no
C(25) C(24) H(23) 120(1) 1_555 1_555 1_555 no
C(24) C(25) C(26) 120(1) 1_555 1_555 1_555 no
C(24) C(25) H(24) 120(1) 1_555 1_555 1_555 no
C(26) C(25) H(24) 118(1) 1_555 1_555 1_555 no
C(25) C(26) C(27) 120(1) 1_555 1_555 1_555 no
C(25) C(26) H(25) 120(1) 1_555 1_555 1_555 no
C(27) C(26) H(25) 118(1) 1_555 1_555 1_555 no
C(26) C(27) C(28) 117(1) 1_555 1_555 1_555 no
C(26) C(27) C(32) 118(1) 1_555 1_555 1_555 no
C(28) C(27) C(32) 124(1) 1_555 1_555 1_555 no
C(23) C(28) C(27) 121(1) 1_555 1_555 1_555 no
C(23) C(28) C(29) 116.1(9) 1_555 1_555 1_555 no
C(27) C(28) C(29) 121.9(10) 1_555 1_555 1_555 no
N(3) C(29) C(20) 118(1) 1_555 1_555 1_555 no
N(3) C(29) C(28) 119.8(10) 1_555 1_555 1_555 no
C(20) C(29) C(28) 122.1(9) 1_555 1_555 1_555 no
N(3) C(30) H(26) 110(1) 1_555 1_555 1_555 no
N(3) C(30) H(27) 110(1) 1_555 1_555 1_555 no
N(3) C(30) H(28) 112(1) 1_555 1_555 1_555 no
H(26) C(30) H(27) 106(1) 1_555 1_555 1_555 no
H(26) C(30) H(28) 108(1) 1_555 1_555 1_555 no
H(27) C(30) H(28) 108(1) 1_555 1_555 1_555 no
N(4) C(31) H(29) 110(1) 1_555 1_555 1_555 no
N(4) C(31) H(30) 109(1) 1_555 1_555 1_555 no
N(4) C(31) H(31) 110(1) 1_555 1_555 1_555 no
H(29) C(31) H(30) 108(1) 1_555 1_555 1_555 no
H(29) C(31) H(31) 109(1) 1_555 1_555 1_555 no
H(30) C(31) H(31) 108(1) 1_555 1_555 1_555 no
C(27) C(32) H(32) 110(1) 1_555 1_555 1_555 no
C(27) C(32) H(33) 110(1) 1_555 1_555 1_555 no
C(27) C(32) H(34) 111(1) 1_555 1_555 1_555 no
H(32) C(32) H(33) 107(1) 1_555 1_555 1_555 no
H(32) C(32) H(34) 108(1) 1_555 1_555 1_555 no
H(33) C(32) H(34) 108(1) 1_555 1_555 1_555 no

loop_
_geom_bond_atom_site_label_1
_geom_bond_atom_site_label_2
_geom_bond_distance
_geom_bond_site_symmetry_1
_geom_bond_site_symmetry_2
_geom_bond_publ_flag
Br(1) Zn(1) 2.514(2) 1_555 1_555 no
Br(2) Zn(1) 2.548(2) 1_555 1_555 no
O(1) C(5) 1.23(1) 1_555 1_555 no
O(2) C(21) 1.22(1) 1_555 1_555 no
N(1) C(1) 1.37(2) 1_555 1_555 no
N(1) C(13) 1.36(1) 1_555 1_555 no
N(1) C(14) 1.48(2) 1_555 1_555 no
N(2) C(5) 1.35(1) 1_555 1_555 no
N(2) C(6) 1.49(1) 1_555 1_555 no
N(2) C(15) 1.45(2) 1_555 1_555 no
N(3) C(17) 1.35(2) 1_555 1_555 no
N(3) C(29) 1.35(1) 1_555 1_555 no
N(3) C(30) 1.50(2) 1_555 1_555 no
N(4) C(21) 1.35(1) 1_555 1_555 no
N(4) C(22) 1.46(1) 1_555 1_555 no
N(4) C(31) 1.45(1) 1_555 1_555 no
C(1) C(2) 1.35(2) 1_555 1_555 no
C(2) C(3) 1.38(2) 1_555 1_555 no
C(3) C(4) 1.40(2) 1_555 1_555 no
C(4) C(5) 1.51(2) 1_555 1_555 no
C(4) C(13) 1.36(2) 1_555 1_555 no
C(6) C(7) 1.51(2) 1_555 1_555 no
C(7) C(8) 1.40(2) 1_555 1_555 no
C(7) C(12) 1.40(2) 1_555 1_555 no
C(8) C(9) 1.38(2) 1_555 1_555 no
C(9) C(10) 1.37(2) 1_555 1_555 no
C(10) C(11) 1.40(2) 1_555 1_555 no
C(11) C(12) 1.41(2) 1_555 1_555 no
C(11) C(16) 1.50(2) 1_555 1_555 no
C(12) C(13) 1.50(1) 1_555 1_555 no
C(17) C(18) 1.34(2) 1_555 1_555 no
C(18) C(19) 1.40(2) 1_555 1_555 no
C(19) C(20) 1.39(2) 1_555 1_555 no
C(20) C(21) 1.50(1) 1_555 1_555 no
C(20) C(29) 1.41(2) 1_555 1_555 no
C(22) C(23) 1.50(2) 1_555 1_555 no
C(23) C(24) 1.39(2) 1_555 1_555 no
C(23) C(28) 1.41(1) 1_555 1_555 no
C(24) C(25) 1.37(2) 1_555 1_555 no
C(25) C(26) 1.38(2) 1_555 1_555 no
C(26) C(27) 1.40(2) 1_555 1_555 no
C(27) C(28) 1.38(1) 1_555 1_555 no
C(27) C(32) 1.48(2) 1_555 1_555 no
C(28) C(29) 1.49(1) 1_555 1_555 no
